data_3500143
loop_
_publ_author_name
'Thierry Maris'

_publ_section_references
;
Dolomanov, O.V., Bourhis, L.J., Gildea, R.J, Howard, J.A.K. & Puschmann, H.
 (2009), J. Appl. Cryst. 42, 339-341.

Sheldrick, G.M. (2015). Acta Cryst. C71, 3-8.

Sheldrick, G.M. (2015). Acta Cryst. A71, 3-8.


;
_publ_section_title
;
 Ribociclib Succinate
;
_journal_name_full 'Personal communication to COD'
_journal_year 2025
_chemical_formula_moiety 'C23 H31 N8 O, C4 H5 O4'
_chemical_formula_sum 'C27 H36 N8 O5'
_chemical_formula_weight 552.64
_chemical_name_common 'Ribociclib Succinate'
_chemical_name_systematic
;
7-cyclopentyl-N,
N-dimethyl-2-[(5-piperazin-1-ylpyridin-2-yl)amino]pyrrolo
[2,3-d]pyrimidine-6-carboxamide butanedioic acid
;
_space_group_crystal_system triclinic
_space_group_IT_number 2
_space_group_name_Hall '-P 1'
_space_group_name_H-M_alt 'P -1'
_atom_sites_solution_hydrogens mixed
_atom_sites_solution_primary dual
_audit_creation_date 2025-08-08
_audit_creation_method
;
Olex2 1.5
(compiled 2025.07.13 svn.rb7424aed for OlexSys, GUI svn.r7314)
;
_cell_angle_alpha 73.910(2)
_cell_angle_beta 82.725(2)
_cell_angle_gamma 87.889(2)
_cell_formula_units_Z 2
_cell_length_a 6.4672(2)
_cell_length_b 12.4472(3)
_cell_length_c 18.1440(5)
_cell_measurement_reflns_used 9897
_cell_measurement_temperature 150
_cell_measurement_theta_max 63.547
_cell_measurement_theta_min 3.216
_cell_volume 1392.05(7)
_computing_cell_refinement
;
SAINT (2013) V8.41; Integration Software for Single Crystal Data.
Bruker AXS Inc., Madison, WI 53719-1173.
;
_computing_data_collection
;
APEX 4 (2022) Bruker AXS Inc., Madison, WI 53719-1173.
;
_computing_data_reduction
;
SAINT (2013) V8.41; Integration Software for Single Crystal Data.
Bruker AXS Inc., Madison, WI 53719-1173.
;
_computing_molecular_graphics 'Olex2 1.5 (Dolomanov et al., 2009)'
_computing_publication_material 'Olex2 1.5 (Dolomanov et al., 2009)'
_computing_structure_refinement 'XL  (Sheldrick, 2008)'
_computing_structure_solution 'SHELXT 2018/2 (Sheldrick, 2018)'
_diffrn_ambient_temperature 150
_diffrn_detector 'CMOS Area detector'
_diffrn_detector_area_resol_mean 10.42
_diffrn_detector_type 'Bruker CMOS Photon III '
_diffrn_measured_fraction_theta_full 0.998
_diffrn_measured_fraction_theta_max 0.996
_diffrn_measurement_device 'k-geometry diffractometer'
_diffrn_measurement_device_type 'Bruker Venture Metaljet'
_diffrn_measurement_method '\w and \f scans'
_diffrn_radiation_collimation 'Focusing mirrors'
_diffrn_radiation_monochromator 'Helios MX Mirror Optics'
_diffrn_radiation_probe x-ray
_diffrn_radiation_type 'Ga K\a'
_diffrn_radiation_wavelength 1.34139
_diffrn_reflns_av_R_equivalents 0.0372
_diffrn_reflns_av_unetI/netI 0.0236
_diffrn_reflns_Laue_measured_fraction_full 0.998
_diffrn_reflns_Laue_measured_fraction_max 0.996
_diffrn_reflns_limit_h_max 8
_diffrn_reflns_limit_h_min -8
_diffrn_reflns_limit_k_max 16
_diffrn_reflns_limit_k_min -16
_diffrn_reflns_limit_l_max 24
_diffrn_reflns_limit_l_min -24
_diffrn_reflns_number 38868
_diffrn_reflns_point_group_measured_fraction_full 0.998
_diffrn_reflns_point_group_measured_fraction_max 0.996
_diffrn_reflns_theta_full 53.594
_diffrn_reflns_theta_max 63.582
_diffrn_reflns_theta_min 3.215
_diffrn_source 'Metal Jet'
_diffrn_source_current 3.57
_diffrn_source_power 0.249
_diffrn_source_target Ga
_diffrn_source_type 'Gallium Liquid Metal Jet Source'
_diffrn_source_voltage 69.71
_exptl_absorpt_coefficient_mu 0.509
_exptl_absorpt_correction_T_max 0.2147
_exptl_absorpt_correction_T_min 0.1205
_exptl_absorpt_correction_type multi-scan
_exptl_absorpt_process_details
;
SADABS-2016/2 (Bruker,2016/2) was used for absorption correction.
wR2(int) was 0.1281 before and 0.0584 after correction.
The Ratio of minimum to maximum transmission is 0.5612.
The \l/2 correction factor is Not present.
;
_exptl_crystal_colour 'clear light colourless'
_exptl_crystal_colour_lustre clear
_exptl_crystal_colour_modifier light
_exptl_crystal_colour_primary colourless
_exptl_crystal_density_diffrn 1.318
_exptl_crystal_description block
_exptl_crystal_F_000 588
_exptl_crystal_size_max 0.3
_exptl_crystal_size_mid 0.12
_exptl_crystal_size_min 0.09
_exptl_special_details
;
X-ray crystallographic data for I were collected from a single crystal
sample, which was mounted on a loop fiber. Data were collected using
a Bruker Venture diffractometer equipped with a Photon III CMOS Detector,
a Helios MX optics and a Kappa goniometer. The crystal-to-detector distance 
was 4.0 cm, and the data collection was carried out in 1024 x 1024 pixel mode.
;
_geom_special_details
;
 All esds (except the esd in the dihedral angle between two l.s. planes)
 are estimated using the full covariance matrix.  The cell esds are taken
 into account individually in the estimation of esds in distances, angles
 and torsion angles; correlations between esds in cell parameters are only
 used when they are defined by crystal symmetry.  An approximate (isotropic)
 treatment of cell esds is used for estimating esds involving l.s. planes.
;
_refine_diff_density_max 0.309
_refine_diff_density_min -0.195
_refine_diff_density_rms 0.035
_refine_ls_extinction_coef .
_refine_ls_extinction_method none
_refine_ls_goodness_of_fit_ref 1.036
_refine_ls_hydrogen_treatment mixed
_refine_ls_matrix_type full
_refine_ls_number_parameters 485
_refine_ls_number_reflns 6922
_refine_ls_number_restraints 33
_refine_ls_restrained_S_all 1.045
_refine_ls_R_factor_all 0.0480
_refine_ls_R_factor_gt 0.0396
_refine_ls_shift/su_max 0.001
_refine_ls_shift/su_mean 0.000
_refine_ls_structure_factor_coef Fsqd
_refine_ls_weighting_details 'w=1/[\s^2^(Fo^2^)+(0.0520P)^2^+0.3400P] where P=(Fo^2^+2Fc^2^)/3'
_refine_ls_weighting_scheme calc
_refine_ls_wR_factor_gt 0.1020
_refine_ls_wR_factor_ref 0.1085
_refine_special_details
;
1. Fixed Uiso
 At 1.2 times of:
  All C(H,H) groups, All C(H,H,H,H) groups
2. Restrained distances
 C19A-C18 = C19B-C18
 1.52 with sigma of 0.002
 O3-H3
 0.88 with sigma of 0.005
3. Uiso/Uaniso restraints and constraints
C18 \\sim C19B \\sim C19A \\sim C20: within 1.7A with sigma of 0.005 and sigma
for terminal atoms of 0.02 within 1.7A
Uanis(C19A) = Uanis(C19B)
4. Others
 Sof(H18C)=Sof(H18D)=Sof(C19B)=Sof(H19A)=Sof(H19B)=Sof(H20C)=Sof(H20D)=1-FVAR(1)
 Sof(H18A)=Sof(H18B)=Sof(C19A)=Sof(H19C)=Sof(H19D)=Sof(H20A)=Sof(H20B)=FVAR(1)
5.a Secondary CH2 refined with riding coordinates:
 C18(H18A,H18B), C18(H18C,H18D), C19B(H19A,H19B), C19A(H19C,H19D), C20(H20A,
 H20B), C20(H20C,H20D)
;
_reflns_Friedel_coverage 0.000
_reflns_Friedel_fraction_full .
_reflns_Friedel_fraction_max .
_reflns_number_gt 5840
_reflns_number_total 6922
_reflns_special_details
;
 Reflections were merged by SHELXL according to the crystal
 class for the calculation of statistics and refinement.
 
 _reflns_Friedel_fraction is defined as the number of unique
 Friedel pairs measured divided by the number that would be
 possible theoretically, ignoring centric projections and
 systematic absences.
;
_reflns_threshold_expression 'I > 2\s(I)'
_cod_data_source_file ribociclib1.cif
_cod_data_source_block ribociclib1
_cod_database_code 3500143
_shelx_estimated_absorpt_t_max 0.956
_shelx_estimated_absorpt_t_min 0.862

loop_
_space_group_symop_id
_space_group_symop_operation_xyz
1 'x, y, z'
2 '-x, -y, -z'

loop_
_atom_site_label
_atom_site_type_symbol
_atom_site_fract_x
_atom_site_fract_y
_atom_site_fract_z
_atom_site_U_iso_or_equiv
_atom_site_adp_type
_atom_site_occupancy
_atom_site_site_symmetry_order
_atom_site_calc_flag
_atom_site_refinement_flags_posn
_atom_site_refinement_flags_adp
_atom_site_refinement_flags_occupancy
_atom_site_disorder_assembly
_atom_site_disorder_group
O1 O 0.18316(17) 0.09981(9) 0.79581(6) 0.0537(3) Uani 1 1 d . . . . .
N1 N 1.41477(16) 0.96368(9) 0.60371(6) 0.0339(2) Uani 1 1 d . . . . .
H1A H 1.522(3) 0.9146(14) 0.5938(9) 0.045(4) Uiso 1 1 d . . . . .
H1B H 1.445(3) 1.0363(15) 0.5702(10) 0.050(4) Uiso 1 1 d . . . . .
N2 N 1.14076(15) 0.81853(8) 0.72380(5) 0.02913(19) Uani 1 1 d . . . . .
N3 N 1.03164(15) 0.58466(8) 0.90253(5) 0.03009(19) Uani 1 1 d . . . . .
N4 N 0.76617(15) 0.45969(8) 0.95249(6) 0.0319(2) Uani 1 1 d . . . . .
H4 H 0.820(2) 0.4506(13) 0.9960(10) 0.043(4) Uiso 1 1 d . . . . .
N5 N 0.53418(16) 0.33262(8) 1.03182(6) 0.0337(2) Uani 1 1 d . . . . .
N6 N 0.52095(15) 0.38790(8) 0.89376(5) 0.02960(19) Uani 1 1 d . . . . .
N7 N 0.27500(15) 0.28259(8) 0.85272(5) 0.0302(2) Uani 1 1 d . . . . .
N8 N -0.13657(16) 0.08483(9) 0.86278(6) 0.0361(2) Uani 1 1 d . . . . .
C1 C 1.21210(19) 0.92625(11) 0.58818(7) 0.0349(2) Uani 1 1 d . . . . .
H1C H 1.114(2) 0.9816(13) 0.5971(9) 0.038(4) Uiso 1 1 d . . . . .
H1D H 1.228(2) 0.9232(12) 0.5337(9) 0.036(4) Uiso 1 1 d . . . . .
C2 C 1.15797(19) 0.81318(10) 0.64324(6) 0.0316(2) Uani 1 1 d . . . . .
H2A H 1.267(2) 0.7589(12) 0.6333(8) 0.031(3) Uiso 1 1 d . . . . .
H2B H 1.030(2) 0.7914(12) 0.6321(8) 0.037(4) Uiso 1 1 d . . . . .
C3 C 1.3361(2) 0.85554(11) 0.74103(7) 0.0351(3) Uani 1 1 d . . . . .
H3A H 1.450(2) 0.8000(12) 0.7390(8) 0.031(3) Uiso 1 1 d . . . . .
H3B H 1.318(2) 0.8643(13) 0.7934(9) 0.042(4) Uiso 1 1 d . . . . .
C4 C 1.4013(2) 0.96787(11) 0.68544(7) 0.0404(3) Uani 1 1 d . . . . .
H4A H 1.299(3) 1.0268(14) 0.6925(9) 0.048(4) Uiso 1 1 d . . . . .
H4B H 1.536(3) 0.9861(14) 0.6959(10) 0.050(4) Uiso 1 1 d . . . . .
C5 C 1.04609(17) 0.72375(9) 0.77895(6) 0.0276(2) Uani 1 1 d . . . . .
C6 C 0.85953(18) 0.68069(10) 0.76720(6) 0.0306(2) Uani 1 1 d . . . . .
H6 H 0.796(2) 0.7135(12) 0.7213(8) 0.032(3) Uiso 1 1 d . . . . .
C7 C 0.76221(18) 0.59143(10) 0.82231(7) 0.0312(2) Uani 1 1 d . . . . .
H7 H 0.636(2) 0.5624(12) 0.8153(9) 0.038(4) Uiso 1 1 d . . . . .
C8 C 0.85340(17) 0.54492(9) 0.89037(6) 0.0284(2) Uani 1 1 d . . . . .
C9 C 1.12508(18) 0.67125(9) 0.84794(6) 0.0298(2) Uani 1 1 d . . . . .
H9 H 1.248(2) 0.6937(12) 0.8604(8) 0.033(3) Uiso 1 1 d . . . . .
C10 C 0.59872(17) 0.39235(9) 0.95764(6) 0.0297(2) Uani 1 1 d . . . . .
C11 C 0.36656(17) 0.31329(9) 0.90767(6) 0.0287(2) Uani 1 1 d . . . . .
C12 C 0.28176(17) 0.24797(9) 0.98136(7) 0.0305(2) Uani 1 1 d . . . . .
C13 C 0.37535(19) 0.26316(10) 1.04261(7) 0.0335(2) Uani 1 1 d . . . . .
H13 H 0.332(2) 0.2215(12) 1.0969(9) 0.036(4) Uiso 1 1 d . . . . .
C14 C 0.13145(18) 0.17533(10) 0.96925(7) 0.0321(2) Uani 1 1 d . . . . .
H14 H 0.050(2) 0.1187(13) 1.0066(9) 0.037(4) Uiso 1 1 d . . . . .
C15 C 0.13415(17) 0.19617(9) 0.89099(7) 0.0312(2) Uani 1 1 d . . . . .
C16 C 0.31296(19) 0.33385(10) 0.76879(7) 0.0338(2) Uani 1 1 d . . . . .
H16 H 0.214(2) 0.2979(12) 0.7466(9) 0.037(4) Uiso 1 1 d . . . . .
C17 C 0.2730(2) 0.46042(11) 0.74520(7) 0.0376(3) Uani 1 1 d . . . . .
H17A H 0.315(2) 0.4951(13) 0.7830(9) 0.039(4) Uiso 1 1 d . . . . .
H17B H 0.127(3) 0.4800(14) 0.7393(10) 0.053(5) Uiso 1 1 d . . . . .
C18 C 0.4182(2) 0.50175(12) 0.67002(9) 0.0519(4) Uani 1 1 d D U . . .
H18A H 0.356227 0.489249 0.625914 0.062 Uiso 0.890(4) 1 calc R U P A 1
H18B H 0.448620 0.582374 0.659261 0.062 Uiso 0.890(4) 1 calc R U P A 1
H18C H 0.334947 0.529843 0.626365 0.062 Uiso 0.110(4) 1 calc R U P A 2
H18D H 0.504646 0.564037 0.673058 0.062 Uiso 0.110(4) 1 calc R U P A 2
C19B C 0.558(2) 0.4066(8) 0.6565(10) 0.0510(5) Uani 0.110(4) 1 d D U P A 2
H19A H 0.511381 0.377862 0.615589 0.061 Uiso 0.110(4) 1 calc R U P A 2
H19B H 0.704008 0.431948 0.640797 0.061 Uiso 0.110(4) 1 calc R U P A 2
C19A C 0.6147(2) 0.43166(14) 0.68465(11) 0.0510(5) Uani 0.890(4) 1 d D U P A 1
H19C H 0.694331 0.426940 0.635316 0.061 Uiso 0.890(4) 1 calc R U P A 1
H19D H 0.705294 0.464316 0.712884 0.061 Uiso 0.890(4) 1 calc R U P A 1
C20 C 0.5377(2) 0.31741(12) 0.73289(8) 0.0435(3) Uani 1 1 d . U . . .
H20A H 0.627855 0.286065 0.773967 0.052 Uiso 0.890(4) 1 calc R U P A 1
H20B H 0.538652 0.265538 0.700186 0.052 Uiso 0.890(4) 1 calc R U P A 1
H20C H 0.641061 0.328527 0.765933 0.052 Uiso 0.110(4) 1 calc R U P A 2
H20D H 0.556447 0.241835 0.725132 0.052 Uiso 0.110(4) 1 calc R U P A 2
C21 C 0.05955(19) 0.12456(10) 0.84617(7) 0.0352(2) Uani 1 1 d . . . . .
C22 C -0.1958(3) 0.01249(14) 0.81761(10) 0.0495(3) Uani 1 1 d . . . . .
H22A H -0.105(3) -0.060(2) 0.8253(13) 0.083(7) Uiso 1 1 d . . . . .
H22B H -0.335(4) -0.0074(18) 0.8330(13) 0.078(6) Uiso 1 1 d . . . . .
H22C H -0.174(3) 0.0506(18) 0.7616(14) 0.077(6) Uiso 1 1 d . . . . .
C23 C -0.2941(2) 0.11010(12) 0.92032(9) 0.0405(3) Uani 1 1 d . . . . .
H23A H -0.258(2) 0.1786(13) 0.9316(9) 0.039(4) Uiso 1 1 d . . . . .
H23B H -0.429(3) 0.1204(14) 0.8995(10) 0.054(5) Uiso 1 1 d . . . . .
H23C H -0.307(3) 0.0494(15) 0.9678(10) 0.052(5) Uiso 1 1 d . . . . .
O2 O 0.88023(18) 1.14249(10) 0.60302(7) 0.0616(3) Uani 1 1 d . . . . .
O3 O 0.75557(16) 1.30257(9) 0.53363(7) 0.0499(2) Uani 1 1 d D . . . .
H3 H 0.655(2) 1.2562(14) 0.5333(13) 0.077(6) Uiso 1 1 d D . . . .
O4 O 1.28429(14) 1.19512(9) 0.42018(5) 0.0436(2) Uani 1 1 d . . . . .
O5 O 1.45373(13) 1.18131(7) 0.52107(5) 0.03715(19) Uani 1 1 d . . . . .
C24 C 0.9002(2) 1.24145(12) 0.57161(8) 0.0414(3) Uani 1 1 d . . . . .
C25 C 1.0910(2) 1.30898(15) 0.56902(9) 0.0493(3) Uani 1 1 d . . . . .
H25A H 1.049(3) 1.3828(17) 0.5777(11) 0.065(5) Uiso 1 1 d . . . . .
H25B H 1.174(3) 1.2656(15) 0.6096(11) 0.057(5) Uiso 1 1 d . . . . .
C26 C 1.2195(2) 1.33414(12) 0.48907(9) 0.0438(3) Uani 1 1 d . . . . .
H26A H 1.121(3) 1.3683(15) 0.4468(10) 0.054(5) Uiso 1 1 d . . . . .
H26B H 1.334(3) 1.3886(15) 0.4885(10) 0.057(5) Uiso 1 1 d . . . . .
C27 C 1.32457(18) 1.22931(10) 0.47474(7) 0.0337(2) Uani 1 1 d . . . . .

loop_
_atom_site_aniso_label
_atom_site_aniso_U_11
_atom_site_aniso_U_22
_atom_site_aniso_U_33
_atom_site_aniso_U_23
_atom_site_aniso_U_13
_atom_site_aniso_U_12
O1 0.0522(6) 0.0589(6) 0.0580(6) -0.0364(5) 0.0143(5) -0.0188(5)
N1 0.0368(5) 0.0345(5) 0.0275(5) -0.0056(4) 0.0024(4) -0.0050(4)
N2 0.0304(5) 0.0315(5) 0.0238(4) -0.0048(3) -0.0018(3) -0.0048(4)
N3 0.0312(5) 0.0322(5) 0.0256(4) -0.0050(4) -0.0038(4) -0.0045(4)
N4 0.0338(5) 0.0336(5) 0.0264(4) -0.0027(4) -0.0070(4) -0.0079(4)
N5 0.0363(5) 0.0352(5) 0.0281(5) -0.0052(4) -0.0043(4) -0.0073(4)
N6 0.0317(5) 0.0292(4) 0.0276(4) -0.0068(4) -0.0031(4) -0.0044(4)
N7 0.0304(5) 0.0314(5) 0.0294(5) -0.0094(4) -0.0018(4) -0.0048(4)
N8 0.0352(5) 0.0340(5) 0.0402(5) -0.0112(4) -0.0049(4) -0.0064(4)
C1 0.0323(6) 0.0401(6) 0.0280(5) -0.0029(5) -0.0016(4) 0.0002(5)
C2 0.0306(5) 0.0384(6) 0.0246(5) -0.0064(4) -0.0027(4) -0.0046(5)
C3 0.0384(6) 0.0397(6) 0.0260(5) -0.0061(5) -0.0032(4) -0.0117(5)
C4 0.0503(7) 0.0404(7) 0.0292(6) -0.0087(5) 0.0023(5) -0.0155(6)
C5 0.0280(5) 0.0287(5) 0.0251(5) -0.0065(4) -0.0011(4) -0.0011(4)
C6 0.0313(5) 0.0331(5) 0.0263(5) -0.0054(4) -0.0060(4) -0.0005(4)
C7 0.0294(5) 0.0340(5) 0.0299(5) -0.0067(4) -0.0056(4) -0.0045(4)
C8 0.0298(5) 0.0287(5) 0.0260(5) -0.0063(4) -0.0025(4) -0.0033(4)
C9 0.0286(5) 0.0333(5) 0.0267(5) -0.0063(4) -0.0037(4) -0.0047(4)
C10 0.0305(5) 0.0291(5) 0.0288(5) -0.0066(4) -0.0034(4) -0.0026(4)
C11 0.0286(5) 0.0281(5) 0.0294(5) -0.0084(4) -0.0026(4) -0.0006(4)
C12 0.0300(5) 0.0298(5) 0.0308(5) -0.0081(4) 0.0001(4) -0.0031(4)
C13 0.0365(6) 0.0339(6) 0.0279(5) -0.0053(4) -0.0014(4) -0.0063(4)
C14 0.0304(5) 0.0314(5) 0.0339(6) -0.0095(4) 0.0006(4) -0.0047(4)
C15 0.0278(5) 0.0310(5) 0.0355(6) -0.0111(4) -0.0006(4) -0.0034(4)
C16 0.0384(6) 0.0357(6) 0.0282(5) -0.0100(4) -0.0039(4) -0.0042(5)
C17 0.0370(6) 0.0392(6) 0.0349(6) -0.0077(5) -0.0053(5) 0.0035(5)
C18 0.0647(9) 0.0401(7) 0.0426(7) -0.0034(6) 0.0067(6) -0.0013(6)
C19B 0.0501(9) 0.0432(8) 0.0579(10) -0.0203(7) 0.0166(7) -0.0064(7)
C19A 0.0501(9) 0.0432(8) 0.0579(10) -0.0203(7) 0.0166(7) -0.0064(7)
C20 0.0476(7) 0.0435(7) 0.0353(6) -0.0094(5) 0.0054(5) 0.0054(5)
C21 0.0366(6) 0.0341(6) 0.0369(6) -0.0134(5) -0.0016(5) -0.0061(5)
C22 0.0560(9) 0.0473(8) 0.0496(8) -0.0170(6) -0.0086(7) -0.0204(7)
C23 0.0301(6) 0.0381(6) 0.0517(8) -0.0104(6) -0.0035(5) 0.0003(5)
O2 0.0530(6) 0.0553(7) 0.0687(7) -0.0039(6) -0.0096(5) 0.0064(5)
O3 0.0432(5) 0.0463(5) 0.0603(6) -0.0094(5) -0.0172(5) -0.0056(4)
O4 0.0385(5) 0.0561(6) 0.0413(5) -0.0201(4) -0.0100(4) 0.0041(4)
O5 0.0356(4) 0.0377(4) 0.0359(4) -0.0049(3) -0.0064(3) -0.0046(3)
C24 0.0357(6) 0.0543(8) 0.0365(6) -0.0176(6) -0.0020(5) 0.0036(5)
C25 0.0361(7) 0.0697(10) 0.0527(8) -0.0345(8) -0.0055(6) 0.0028(6)
C26 0.0384(7) 0.0420(7) 0.0515(8) -0.0143(6) -0.0036(6) -0.0006(5)
C27 0.0282(5) 0.0378(6) 0.0322(6) -0.0062(5) 0.0004(4) -0.0055(4)

loop_
_atom_type_symbol
_atom_type_description
_atom_type_scat_dispersion_real
_atom_type_scat_dispersion_imag
_atom_type_scat_source
C C 0.0137 0.0067 'International Tables Vol C Tables 4.2.6.8 and 6.1.1.4'
H H 0.0000 0.0000 'International Tables Vol C Tables 4.2.6.8 and 6.1.1.4'
N N 0.0241 0.0134 'International Tables Vol C Tables 4.2.6.8 and 6.1.1.4'
O O 0.0389 0.0241 'International Tables Vol C Tables 4.2.6.8 and 6.1.1.4'

loop_
_geom_angle_atom_site_label_1
_geom_angle_atom_site_label_2
_geom_angle_atom_site_label_3
_geom_angle
_geom_angle_site_symmetry_1
_geom_angle_site_symmetry_3
H1A N1 H1B 108.9(14) . .
C1 N1 H1A 109.9(10) . .
C1 N1 H1B 108.4(10) . .
C4 N1 H1A 110.0(10) . .
C4 N1 H1B 109.4(10) . .
C4 N1 C1 110.21(10) . .
C3 N2 C2 111.02(9) . .
C5 N2 C2 114.60(9) . .
C5 N2 C3 116.03(9) . .
C8 N3 C9 118.90(10) . .
C8 N4 H4 115.6(10) . .
C10 N4 H4 114.7(10) . .
C10 N4 C8 129.54(10) . .
C13 N5 C10 117.19(10) . .
C10 N6 C11 113.19(9) . .
C11 N7 C15 107.64(9) . .
C11 N7 C16 125.93(9) . .
C15 N7 C16 126.41(10) . .
C21 N8 C22 116.76(11) . .
C21 N8 C23 125.32(11) . .
C23 N8 C22 117.90(11) . .
N1 C1 H1C 104.8(9) . .
N1 C1 H1D 108.0(8) . .
N1 C1 C2 109.08(10) . .
H1C C1 H1D 112.1(12) . .
C2 C1 H1C 111.3(9) . .
C2 C1 H1D 111.3(8) . .
N2 C2 C1 110.59(10) . .
N2 C2 H2A 111.1(8) . .
N2 C2 H2B 110.5(9) . .
C1 C2 H2A 108.7(8) . .
C1 C2 H2B 107.4(9) . .
H2A C2 H2B 108.5(12) . .
N2 C3 H3A 111.9(8) . .
N2 C3 H3B 109.5(9) . .
N2 C3 C4 110.66(10) . .
H3A C3 H3B 107.1(12) . .
C4 C3 H3A 109.6(8) . .
C4 C3 H3B 107.9(9) . .
N1 C4 C3 111.07(10) . .
N1 C4 H4A 108.1(10) . .
N1 C4 H4B 109.4(10) . .
C3 C4 H4A 110.6(10) . .
C3 C4 H4B 107.9(10) . .
H4A C4 H4B 109.7(14) . .
C6 C5 N2 120.43(10) . .
C9 C5 N2 123.17(10) . .
C9 C5 C6 116.35(10) . .
C5 C6 H6 120.7(8) . .
C7 C6 C5 120.58(10) . .
C7 C6 H6 118.8(8) . .
C6 C7 H7 121.3(9) . .
C6 C7 C8 118.73(10) . .
C8 C7 H7 120.0(9) . .
N3 C8 N4 113.55(9) . .
N3 C8 C7 121.55(10) . .
N4 C8 C7 124.80(10) . .
N3 C9 C5 123.87(10) . .
N3 C9 H9 113.9(9) . .
C5 C9 H9 122.3(9) . .
N5 C10 N4 112.67(10) . .
N6 C10 N4 120.18(10) . .
N6 C10 N5 127.11(10) . .
N6 C11 N7 125.56(10) . .
N6 C11 C12 125.57(10) . .
N7 C11 C12 108.74(10) . .
C11 C12 C14 106.92(10) . .
C13 C12 C11 114.79(10) . .
C13 C12 C14 137.95(11) . .
N5 C13 C12 122.07(11) . .
N5 C13 H13 115.1(9) . .
C12 C13 H13 122.8(9) . .
C12 C14 H14 128.5(9) . .
C15 C14 C12 106.80(10) . .
C15 C14 H14 124.6(9) . .
N7 C15 C21 118.73(10) . .
C14 C15 N7 109.85(10) . .
C14 C15 C21 129.12(11) . .
N7 C16 H16 105.3(9) . .
N7 C16 C17 113.42(10) . .
N7 C16 C20 113.89(10) . .
C17 C16 H16 108.5(9) . .
C17 C16 C20 105.90(10) . .
C20 C16 H16 109.7(9) . .
C16 C17 H17A 111.1(9) . .
C16 C17 H17B 113.4(10) . .
H17A C17 H17B 107.5(14) . .
C18 C17 C16 103.30(10) . .
C18 C17 H17A 108.5(9) . .
C18 C17 H17B 112.9(10) . .
C17 C18 H18A 111.0 . .
C17 C18 H18B 111.0 . .
C17 C18 H18C 109.8 . .
C17 C18 H18D 109.8 . .
H18A C18 H18B 109.0 . .
H18C C18 H18D 108.2 . .
C19B C18 C17 109.6(5) . .
C19B C18 H18C 109.8 . .
C19B C18 H18D 109.8 . .
C19A C18 C17 103.82(11) . .
C19A C18 H18A 111.0 . .
C19A C18 H18B 111.0 . .
C18 C19B H19A 110.7 . .
C18 C19B H19B 110.7 . .
H19A C19B H19B 108.8 . .
C20 C19B C18 105.4(8) . .
C20 C19B H19A 110.7 . .
C20 C19B H19B 110.7 . .
C18 C19A H19C 110.7 . .
C18 C19A H19D 110.7 . .
H19C C19A H19D 108.8 . .
C20 C19A C18 105.02(12) . .
C20 C19A H19C 110.7 . .
C20 C19A H19D 110.7 . .
C16 C20 H20A 110.4 . .
C16 C20 H20B 110.4 . .
C16 C20 H20C 111.1 . .
C16 C20 H20D 111.1 . .
C19B C20 C16 103.2(4) . .
C19B C20 H20C 111.1 . .
C19B C20 H20D 111.1 . .
C19A C20 C16 106.55(11) . .
C19A C20 H20A 110.4 . .
C19A C20 H20B 110.4 . .
H20A C20 H20B 108.6 . .
H20C C20 H20D 109.1 . .
O1 C21 N8 121.22(11) . .
O1 C21 C15 118.59(11) . .
N8 C21 C15 120.14(11) . .
N8 C22 H22A 111.9(12) . .
N8 C22 H22B 108.9(14) . .
N8 C22 H22C 111.1(13) . .
H22A C22 H22B 108.9(18) . .
H22A C22 H22C 105.9(17) . .
H22B C22 H22C 110.1(18) . .
N8 C23 H23A 110.1(9) . .
N8 C23 H23B 108.5(10) . .
N8 C23 H23C 111.1(10) . .
H23A C23 H23B 109.1(14) . .
H23A C23 H23C 109.3(14) . .
H23B C23 H23C 108.7(14) . .
C24 O3 H3 106.9(14) . .
O2 C24 O3 123.01(13) . .
O2 C24 C25 124.88(14) . .
O3 C24 C25 112.09(13) . .
C24 C25 H25A 110.1(11) . .
C24 C25 H25B 107.7(11) . .
C24 C25 C26 110.85(12) . .
H25A C25 H25B 110.9(16) . .
C26 C25 H25A 106.3(11) . .
C26 C25 H25B 111.0(11) . .
C25 C26 H26A 108.9(10) . .
C25 C26 H26B 107.1(10) . .
H26A C26 H26B 111.8(14) . .
C27 C26 C25 111.40(12) . .
C27 C26 H26A 110.0(10) . .
C27 C26 H26B 107.6(10) . .
O4 C27 O5 123.45(12) . .
O4 C27 C26 120.27(11) . .
O5 C27 C26 116.27(11) . .

loop_
_geom_bond_atom_site_label_1
_geom_bond_atom_site_label_2
_geom_bond_distance
_geom_bond_site_symmetry_2
O1 C21 1.2336(15) .
N1 H1A 0.940(17) .
N1 H1B 0.950(18) .
N1 C1 1.4919(16) .
N1 C4 1.4897(16) .
N2 C2 1.4715(14) .
N2 C3 1.4590(15) .
N2 C5 1.4183(14) .
N3 C8 1.3375(14) .
N3 C9 1.3463(14) .
N4 H4 0.881(17) .
N4 C8 1.3908(14) .
N4 C10 1.3719(14) .
N5 C10 1.3653(14) .
N5 C13 1.3272(15) .
N6 C10 1.3359(14) .
N6 C11 1.3407(14) .
N7 C11 1.3669(14) .
N7 C15 1.4025(14) .
N7 C16 1.4712(15) .
N8 C21 1.3457(16) .
N8 C22 1.4640(17) .
N8 C23 1.4545(17) .
C1 H1C 0.952(15) .
C1 H1D 0.992(15) .
C1 C2 1.5066(16) .
C2 H2A 0.991(14) .
C2 H2B 0.945(15) .
C3 H3A 0.996(14) .
C3 H3B 0.979(16) .
C3 C4 1.5178(17) .
C4 H4A 0.993(17) .
C4 H4B 0.962(18) .
C5 C6 1.4017(16) .
C5 C9 1.3924(15) .
C6 H6 0.957(15) .
C6 C7 1.3809(16) .
C7 H7 0.942(16) .
C7 C8 1.4039(15) .
C9 H9 0.929(15) .
C11 C12 1.4121(15) .
C12 C13 1.3900(16) .
C12 C14 1.4282(16) .
C13 H13 0.987(15) .
C14 H14 0.951(15) .
C14 C15 1.3688(17) .
C15 C21 1.4905(16) .
C16 H16 0.978(15) .
C16 C17 1.5350(17) .
C16 C20 1.5460(18) .
C17 H17A 0.974(16) .
C17 H17B 0.977(18) .
C17 C18 1.5261(19) .
C18 H18A 0.9900 .
C18 H18B 0.9900 .
C18 H18C 0.9900 .
C18 H18D 0.9900 .
C18 C19B 1.517(2) .
C18 C19A 1.5238(16) .
C19B H19A 0.9900 .
C19B H19B 0.9900 .
C19B C20 1.511(15) .
C19A H19C 0.9900 .
C19A H19D 0.9900 .
C19A C20 1.513(2) .
C20 H20A 0.9900 .
C20 H20B 0.9900 .
C20 H20C 0.9900 .
C20 H20D 0.9900 .
C22 H22A 1.04(2) .
C22 H22B 0.93(2) .
C22 H22C 0.99(2) .
C23 H23A 0.972(16) .
C23 H23B 0.982(18) .
C23 H23C 0.972(18) .
O2 C24 1.2094(18) .
O3 H3 0.887(5) .
O3 C24 1.3222(17) .
O4 C27 1.2393(15) .
O5 C27 1.2744(15) .
C24 C25 1.507(2) .
C25 H25A 1.00(2) .
C25 H25B 0.989(19) .
C25 C26 1.534(2) .
C26 H26A 1.048(18) .
C26 H26B 1.019(19) .
C26 C27 1.5200(18) .

loop_
_geom_hbond_atom_site_label_D
_geom_hbond_atom_site_label_H
_geom_hbond_atom_site_label_A
_geom_hbond_distance_DH
_geom_hbond_distance_HA
_geom_hbond_distance_DA
_geom_hbond_angle_DHA
_geom_hbond_site_symmetry_A
_geom_hbond_publ_flag
N1 H1A O4 0.940(17) 1.867(17) 2.8037(15) 174.0(15) 2_876 yes
N1 H1A O5 0.940(17) 2.659(17) 3.2818(14) 124.2(12) 2_876 yes
N1 H1B O5 0.950(18) 1.777(18) 2.7116(14) 167.0(15) . yes
N4 H4 N3 0.881(17) 2.114(17) 2.9911(14) 174.1(15) 2_767 yes
C1 H1C O2 0.952(15) 2.483(16) 3.4283(18) 172.1(13) . yes
C1 H1D O5 0.992(15) 2.632(14) 3.2504(16) 120.5(10) 2_876 yes
C2 H2B O4 0.945(15) 2.329(15) 3.2306(15) 159.4(12) 2_776 yes
C4 H4A O1 0.993(17) 2.332(17) 3.1039(17) 133.8(13) 1_665 yes
C6 H6 O4 0.957(15) 2.613(15) 3.5489(15) 166.0(11) 2_776 yes
C7 H7 N6 0.942(16) 2.332(15) 2.9140(15) 119.6(11) . yes
C9 H9 N5 0.929(15) 2.493(15) 3.2817(15) 142.8(12) 2_767 yes
C16 H16 O1 0.978(15) 2.385(15) 2.9523(16) 116.4(11) . yes
C17 H17A N6 0.974(16) 2.580(15) 3.2078(16) 122.2(11) . yes
O3 H3 O5 0.887(5) 1.700(6) 2.5809(13) 172(2) 1_455 yes

loop_
_geom_torsion_atom_site_label_1
_geom_torsion_atom_site_label_2
_geom_torsion_atom_site_label_3
_geom_torsion_atom_site_label_4
_geom_torsion
_geom_torsion_site_symmetry_1
_geom_torsion_site_symmetry_2
_geom_torsion_site_symmetry_3
_geom_torsion_site_symmetry_4
N1 C1 C2 N2 59.59(13) . . . .
N2 C3 C4 N1 -55.24(15) . . . .
N2 C5 C6 C7 -177.19(10) . . . .
N2 C5 C9 N3 176.65(10) . . . .
N6 C11 C12 C13 -1.82(17) . . . .
N6 C11 C12 C14 -176.34(10) . . . .
N7 C11 C12 C13 174.20(10) . . . .
N7 C11 C12 C14 -0.33(13) . . . .
N7 C15 C21 O1 37.15(17) . . . .
N7 C15 C21 N8 -145.30(12) . . . .
N7 C16 C17 C18 152.33(11) . . . .
N7 C16 C20 C19B -161.5(7) . . . .
N7 C16 C20 C19A -129.94(13) . . . .
C1 N1 C4 C3 56.23(15) . . . .
C2 N2 C3 C4 56.55(13) . . . .
C2 N2 C5 C6 -47.62(14) . . . .
C2 N2 C5 C9 134.95(11) . . . .
C3 N2 C2 C1 -59.48(13) . . . .
C3 N2 C5 C6 -179.11(10) . . . .
C3 N2 C5 C9 3.47(16) . . . .
C4 N1 C1 C2 -57.99(13) . . . .
C5 N2 C2 C1 166.66(9) . . . .
C5 N2 C3 C4 -170.30(10) . . . .
C5 C6 C7 C8 0.18(17) . . . .
C6 C5 C9 N3 -0.88(17) . . . .
C6 C7 C8 N3 -0.37(17) . . . .
C6 C7 C8 N4 175.88(11) . . . .
C8 N3 C9 C5 0.71(17) . . . .
C8 N4 C10 N5 -168.29(11) . . . .
C8 N4 C10 N6 13.72(18) . . . .
C9 N3 C8 N4 -176.71(10) . . . .
C9 N3 C8 C7 -0.06(17) . . . .
C9 C5 C6 C7 0.40(16) . . . .
C10 N4 C8 N3 -172.47(11) . . . .
C10 N4 C8 C7 11.01(19) . . . .
C10 N5 C13 C12 2.22(18) . . . .
C10 N6 C11 N7 -172.35(10) . . . .
C10 N6 C11 C12 3.01(16) . . . .
C11 N6 C10 N4 176.01(10) . . . .
C11 N6 C10 N5 -1.66(17) . . . .
C11 N7 C15 C14 2.12(13) . . . .
C11 N7 C15 C21 -162.21(10) . . . .
C11 N7 C16 C17 -56.17(15) . . . .
C11 N7 C16 C20 65.05(15) . . . .
C11 C12 C13 N5 -1.02(17) . . . .
C11 C12 C14 C15 1.60(13) . . . .
C12 C14 C15 N7 -2.29(13) . . . .
C12 C14 C15 C21 159.93(12) . . . .
C13 N5 C10 N4 -178.67(10) . . . .
C13 N5 C10 N6 -0.85(18) . . . .
C13 C12 C14 C15 -170.96(14) . . . .
C14 C12 C13 N5 171.15(13) . . . .
C14 C15 C21 O1 -123.74(15) . . . .
C14 C15 C21 N8 53.82(19) . . . .
C15 N7 C11 N6 174.96(10) . . . .
C15 N7 C11 C12 -1.05(12) . . . .
C15 N7 C16 C17 121.64(12) . . . .
C15 N7 C16 C20 -117.13(13) . . . .
C16 N7 C11 N6 -6.88(18) . . . .
C16 N7 C11 C12 177.10(10) . . . .
C16 N7 C15 C14 -176.02(11) . . . .
C16 N7 C15 C21 19.65(17) . . . .
C16 C17 C18 C19B -7.6(9) . . . .
C16 C17 C18 C19A -38.87(16) . . . .
C17 C16 C20 C19B -36.2(7) . . . .
C17 C16 C20 C19A -4.61(16) . . . .
C17 C18 C19B C20 -14.7(13) . . . .
C17 C18 C19A C20 36.42(18) . . . .
C18 C19B C20 C16 30.7(12) . . . .
C18 C19A C20 C16 -19.47(18) . . . .
C20 C16 C17 C18 26.72(14) . . . .
C22 N8 C21 O1 -0.8(2) . . . .
C22 N8 C21 C15 -178.27(12) . . . .
C23 N8 C21 O1 -179.26(13) . . . .
C23 N8 C21 C15 3.25(19) . . . .
O2 C24 C25 C26 104.36(18) . . . .
O3 C24 C25 C26 -74.19(15) . . . .
C24 C25 C26 C27 -70.38(16) . . . .
C25 C26 C27 O4 119.35(13) . . . .
C25 C26 C27 O5 -61.10(15) . . . .

_cod_database_fobs_code 3500143
